data_1541012
loop_
_publ_author_name
'Stoll, H.'
'Brazel, B.'
'Hoppe, R.'

_publ_section_title
;
 Neue Oxoplumbate(II) mit Inselstruktur: Rb4 (Pb O3) und Cs4 (Pb O3)
;
_journal_name_full 'Zeitschrift fuer Anorganische und Allgemeine Chemie'
_journal_page_first 45
_journal_page_last 60
_journal_volume 564
_journal_year 1988
_chemical_formula_sum 'Cs4 O3 Pb'
_chemical_name_systematic 'Cs4 (Pb O3)'
_space_group_IT_number 4
_symmetry_space_group_name_Hall 'P 2yb'
_symmetry_space_group_name_H-M 'P 1 21 1'
_cell_angle_alpha 90
_cell_angle_beta 111.52
_cell_angle_gamma 90
_cell_formula_units_Z 4
_cell_length_a 11.881
_cell_length_b 7.344
_cell_length_c 11.762
_cell_volume 954.740
_citation_journal_id_ASTM ZAACAB
_cod_data_source_file Stoll_ZAACAB_1988_17.cif
_cod_data_source_block Cs4O3Pb1
_cod_original_cell_volume 954.7397
_cod_original_formula_sum 'Cs4 O3 Pb1'
_cod_database_code 1541012

loop_
_symmetry_equiv_pos_as_xyz
x,y,z
-x,y+1/2,-z

loop_
_atom_site_label
_atom_site_type_symbol
_atom_site_fract_x
_atom_site_fract_y
_atom_site_fract_z
_atom_site_occupancy
_atom_site_U_iso_or_equiv
Cs7 Cs+1 0.6239 0.3496 0.3583 1 0.0
Pb2 Pb+2 0.7582 0.8791 0.2534 1 0.0
Cs4 Cs+1 0.5765 0.6881 0.9598 1 0.0
Cs5 Cs+1 0.9297 0.9274 0.0417 1 0.0
O5 O-2 0.6829 0.0614 0.1026 1 0.0
Cs6 Cs+1 0.0598 0.0982 0.4557 1 0.0
O2 O-2 0.075 0.2446 0.2248 1 0.0
Cs3 Cs+1 0.5781 0.8272 0.457 1 0.0
Cs1 Cs+1 0.8503 0.1316 0.6712 1 0.0
O3 O-2 0.2933 0.9786 0.3979 1 0.0
Cs2 Cs+1 0.1628 0.9026 0.8286 1 0.0
Cs8 Cs+1 0.3655 0.6865 0.1447 1 0.0
Pb1 Pb+2 0.2392 0.125 0.2335 1 0.0
O4 O-2 0.6355 0.6671 0.2355 1 0.0
O1 O-2 0.3653 0.341 0.2661 1 0.0
O6 O-2 0.7931 0.0245 0.4192 1 0.0
